data_4103444
loop_
_publ_author_name
'Jennifer A. Armstrong'
'Mark T. Weller'

_publ_section_title
;
 Beryllosilicate Frameworks and Zeolites
;
_journal_name_full 'Journal of the American Chemical Society'
_journal_page_first 15679
_journal_page_last 15686
_journal_paper_doi 10.1021/ja106313p
_journal_volume 132
_journal_year 2010
_chemical_formula_sum 'Be0.25 K0.5 O3.75 Si'
_chemical_formula_weight 109.89
_chemical_name_systematic
;
 ?
;
_space_group_IT_number 20
_symmetry_cell_setting orthorhombic
_symmetry_space_group_name_Hall 'C 2c 2'
_symmetry_space_group_name_H-M 'C 2 2 21'
_atom_sites_solution_hydrogens geom
_atom_sites_solution_primary direct
_atom_sites_solution_secondary difmap
_audit_creation_method SHELXL-97
_cell_angle_alpha 90.00
_cell_angle_beta 90.00
_cell_angle_gamma 90.00
_cell_formula_units_Z 2
_cell_length_a 9.6631(4)
_cell_length_b 12.2031(4)
_cell_length_c 9.9913(4)
_cell_measurement_temperature 293(2)
_cell_volume 1178.17(8)
_computing_structure_refinement 'SHELXL-97 (Sheldrick, 2008)'
_diffrn_ambient_temperature 293(2)
_diffrn_measured_fraction_theta_full 0.996
_diffrn_measured_fraction_theta_max 0.996
_diffrn_radiation_monochromator graphite
_diffrn_radiation_source 'fine-focus sealed tube'
_diffrn_radiation_type MoK\a
_diffrn_radiation_wavelength 0.71073
_diffrn_reflns_av_R_equivalents 0.0405
_diffrn_reflns_av_sigmaI/netI 0.0307
_diffrn_reflns_limit_h_max 12
_diffrn_reflns_limit_h_min -10
_diffrn_reflns_limit_k_max 14
_diffrn_reflns_limit_k_min -15
_diffrn_reflns_limit_l_max 12
_diffrn_reflns_limit_l_min -12
_diffrn_reflns_number 4513
_diffrn_reflns_theta_full 27.48
_diffrn_reflns_theta_max 27.48
_diffrn_reflns_theta_min 3.34
_exptl_absorpt_coefficient_mu 0.163
_exptl_crystal_density_diffrn 0.310
_exptl_crystal_density_method 'not measured'
_exptl_crystal_F_000 109
_refine_diff_density_max 0.731
_refine_diff_density_min -0.401
_refine_diff_density_rms 0.106
_refine_ls_abs_structure_details 'Flack H D (1983), Acta Cryst. A39, 876-881'
_refine_ls_abs_structure_Flack -10(10)
_refine_ls_extinction_method none
_refine_ls_goodness_of_fit_ref 1.137
_refine_ls_hydrogen_treatment mixed
_refine_ls_matrix_type full
_refine_ls_number_parameters 88
_refine_ls_number_reflns 781
_refine_ls_number_restraints 0
_refine_ls_restrained_S_all 1.137
_refine_ls_R_factor_all 0.0346
_refine_ls_R_factor_gt 0.0325
_refine_ls_shift/su_max 5.133
_refine_ls_shift/su_mean 0.059
_refine_ls_structure_factor_coef Fsqd
_refine_ls_weighting_details 'calc w=1/[\s^2^(Fo^2^)+(0.0371P)^2^+4.5893P] where P=(Fo^2^+2Fc^2^)/3'
_refine_ls_weighting_scheme calc
_refine_ls_wR_factor_gt 0.0818
_refine_ls_wR_factor_ref 0.0833
_reflns_number_gt 754
_reflns_number_total 781
_reflns_threshold_expression >2\s(I)
_cod_data_source_file ja106313p_si_003.cif
_cod_data_source_block copy_2007jaa0021c222i
_cod_original_formula_sum 'Be0.25 K0.50 O3.75 Si'
_cod_database_code 4103444

loop_
_symmetry_equiv_pos_as_xyz
'x, y, z'
'-x, -y, z+1/2'
'-x, y, -z+1/2'
'x, -y, -z'
'x+1/2, y+1/2, z'
'-x+1/2, -y+1/2, z+1/2'
'-x+1/2, y+1/2, -z+1/2'
'x+1/2, -y+1/2, -z'

loop_
_atom_site_label
_atom_site_type_symbol
_atom_site_fract_x
_atom_site_fract_y
_atom_site_fract_z
_atom_site_U_iso_or_equiv
_atom_site_adp_type
_atom_site_occupancy
_atom_site_symmetry_multiplicity
_atom_site_calc_flag
_atom_site_refinement_flags
Be1 Be 0.2718(7) 0.0000 0.0000 0.0028(12) Uiso 1 2 d S
Si1 Si -0.15797(11) -0.29130(9) -0.12085(11) 0.0067(3) Uani 1 1 d .
Si2 Si 0.13658(11) 0.19703(9) 0.09367(11) 0.0067(3) Uani 1 1 d .
O1 O 0.1739(3) 0.0715(2) 0.1027(3) 0.0095(6) Uani 1 1 d .
O2 O 0.3703(3) 0.0834(2) -0.0891(3) 0.0091(6) Uani 1 1 d .
O3 O -0.0303(3) 0.2115(2) 0.0766(3) 0.0098(6) Uani 1 1 d .
O4 O -0.1898(3) -0.2681(2) -0.2782(3) 0.0101(6) Uani 1 1 d .
O5 O -0.2924(3) -0.2464(2) -0.0375(3) 0.0080(6) Uani 1 1 d .
K1 K 0.0000 0.28711(11) -0.2500 0.0189(3) Uani 1 2 d S
K2 K -0.15014(15) 0.0000 0.0000 0.0187(3) Uani 1 2 d S
OW1 O 0.0000 0.0614(4) -0.2500 0.0166(10) Uiso 1 2 d S
OW2 O -0.3743(4) -0.0228(3) -0.1550(3) 0.0200(11) Uani 1.000(13) 1 d .

loop_
_atom_site_aniso_label
_atom_site_aniso_U_11
_atom_site_aniso_U_22
_atom_site_aniso_U_33
_atom_site_aniso_U_23
_atom_site_aniso_U_13
_atom_site_aniso_U_12
Si1 0.0058(5) 0.0077(5) 0.0067(5) 0.0003(4) 0.0008(4) -0.0004(4)
Si2 0.0067(5) 0.0072(5) 0.0062(5) 0.0002(4) 0.0005(4) 0.0010(4)
O1 0.0106(14) 0.0065(13) 0.0113(13) 0.0013(11) 0.0040(12) 0.0008(11)
O2 0.0095(13) 0.0088(13) 0.0090(13) 0.0016(11) 0.0017(13) 0.0000(12)
O3 0.0051(13) 0.0085(13) 0.0159(15) -0.0006(12) 0.0005(12) 0.0006(11)
O4 0.0119(15) 0.0122(13) 0.0063(13) -0.0003(11) -0.0001(11) -0.0012(12)
O5 0.0100(14) 0.0083(13) 0.0058(13) 0.0006(11) 0.0009(11) 0.0009(12)
K1 0.0166(7) 0.0132(6) 0.0271(7) 0.000 -0.0080(6) 0.000
K2 0.0198(7) 0.0180(7) 0.0183(6) -0.0024(6) 0.000 0.000
OW2 0.0236(19) 0.0181(19) 0.0183(17) 0.0014(13) 0.0004(15) 0.0003(14)

loop_
_atom_type_symbol
_atom_type_description
_atom_type_scat_dispersion_real
_atom_type_scat_dispersion_imag
_atom_type_scat_source
Be Be 0.0005 0.0000 'International Tables Vol C Tables 4.2.6.8 and 6.1.1.4'
K K 0.2009 0.0000 'International Tables Vol C Tables 4.2.6.8 and 6.1.1.4'
O O 0.0106 0.0000 'International Tables Vol C Tables 4.2.6.8 and 6.1.1.4'
Si Si 0.0817 0.0000 'International Tables Vol C Tables 4.2.6.8 and 6.1.1.4'

loop_
_geom_angle_atom_site_label_1
_geom_angle_atom_site_label_2
_geom_angle_atom_site_label_3
_geom_angle
_geom_angle_site_symmetry_1
_geom_angle_site_symmetry_3
O1 Be1 O1 109.9(4) 4 .
O1 Be1 O2 108.72(14) 4 .
O1 Be1 O2 109.88(14) . .
O1 Be1 O2 109.88(14) 4 4
O1 Be1 O2 108.72(14) . 4
O2 Be1 O2 109.8(4) . 4
O2 Si1 O4 113.16(16) 5_445 .
O2 Si1 O3 113.02(16) 5_445 4
O4 Si1 O3 107.51(16) . 4
O2 Si1 O5 110.95(16) 5_445 .
O4 Si1 O5 106.46(16) . .
O3 Si1 O5 105.21(15) 4 .
O2 Si1 K1 118.43(12) 5_445 5_445
O4 Si1 K1 56.31(11) . 5_445
O3 Si1 K1 128.28(11) 4 5_445
O5 Si1 K1 51.53(10) . 5_445
O2 Si1 K2 147.72(11) 5_445 .
O4 Si1 K2 98.63(11) . .
O3 Si1 K2 48.18(10) 4 .
O5 Si1 K2 62.34(11) . .
K1 Si1 K2 83.37(4) 5_445 .
O1 Si2 O4 113.57(16) . 2
O1 Si2 O3 109.75(16) . .
O4 Si2 O3 109.65(17) 2 .
O1 Si2 O5 111.13(16) . 5
O4 Si2 O5 105.83(15) 2 5
O3 Si2 O5 106.62(16) . 5
O1 Si2 K2 64.20(11) . .
O4 Si2 K2 139.75(12) 2 .
O3 Si2 K2 47.13(11) . .
O5 Si2 K2 112.19(11) 5 .
O1 Si2 K1 114.10(12) . .
O4 Si2 K1 131.19(11) 2 .
O3 Si2 K1 62.34(11) . .
O5 Si2 K1 46.01(11) 5 .
K2 Si2 K1 73.09(3) . .
O1 Si2 K1 79.43(11) . 6
O4 Si2 K1 50.68(11) 2 6
O3 Si2 K1 159.89(12) . 6
O5 Si2 K1 85.46(11) 5 6
K2 Si2 K1 143.14(4) . 6
K1 Si2 K1 131.47(3) . 6
Si2 O1 Be1 127.66(19) . .
Si2 O1 K2 91.20(12) . .
Be1 O1 K2 101.8(2) . .
Si1 O2 Be1 127.0(2) 5 .
Si2 O3 Si1 141.6(2) . 4
Si2 O3 K2 108.79(14) . .
Si1 O3 K2 107.31(13) 4 .
Si2 O3 K1 92.54(12) . .
Si1 O3 K1 99.39(12) 4 .
K2 O3 K1 91.27(8) . .
Si1 O4 Si2 142.4(2) . 2_554
Si1 O4 K1 97.67(13) . 5_445
Si2 O4 K1 105.20(14) 2_554 5_445
Si2 O5 Si1 126.91(18) 5_445 .
Si2 O5 K1 110.52(15) 5_445 5_445
Si1 O5 K1 102.71(12) . 5_445
Si2 O5 K2 117.73(13) 5_445 .
Si1 O5 K2 91.83(12) . .
K1 O5 K2 103.69(8) 5_445 .
OW1 K1 OW2 146.39(7) . 5
OW1 K1 OW2 146.39(7) . 7_454
OW2 K1 OW2 67.23(14) 5 7_454
OW1 K1 O5 82.03(6) . 5
OW2 K1 O5 64.75(9) 5 5
OW2 K1 O5 131.12(9) 7_454 5
OW1 K1 O5 82.03(6) . 7_454
OW2 K1 O5 131.12(9) 5 7_454
OW2 K1 O5 64.75(9) 7_454 7_454
O5 K1 O5 164.05(12) 5 7_454
OW1 K1 O4 77.38(6) . 7_454
OW2 K1 O4 125.07(9) 5 7_454
OW2 K1 O4 77.84(9) 7_454 7_454
O5 K1 O4 124.39(8) 5 7_454
O5 K1 O4 51.29(8) 7_454 7_454
OW1 K1 O4 77.38(6) . 5
OW2 K1 O4 77.84(9) 5 5
OW2 K1 O4 125.07(9) 7_454 5
O5 K1 O4 51.29(8) 5 5
O5 K1 O4 124.39(8) 7_454 5
O4 K1 O4 154.76(11) 7_454 5
OW1 K1 O3 74.28(5) . 3_554
OW2 K1 O3 120.99(9) 5 3_554
OW2 K1 O3 86.35(8) 7_454 3_554
O5 K1 O3 126.44(7) 5 3_554
O5 K1 O3 48.00(7) 7_454 3_554
O4 K1 O3 96.44(7) 7_454 3_554
O4 K1 O3 76.68(7) 5 3_554
OW1 K1 O3 74.28(5) . .
OW2 K1 O3 86.35(8) 5 .
OW2 K1 O3 120.99(9) 7_454 .
O5 K1 O3 48.00(7) 5 .
O5 K1 O3 126.44(7) 7_454 .
O4 K1 O3 76.68(7) 7_454 .
O4 K1 O3 96.44(7) 5 .
O3 K1 O3 148.57(10) 3_554 .
OW1 K1 Si1 74.91(3) . 7_454
OW2 K1 Si1 136.79(8) 5 7_454
OW2 K1 Si1 72.83(7) 7_454 7_454
O5 K1 Si1 145.93(7) 5 7_454
O5 K1 Si1 25.76(6) 7_454 7_454
O4 K1 Si1 26.02(5) 7_454 7_454
O4 K1 Si1 141.71(6) 5 7_454
O3 K1 Si1 70.75(5) 3_554 7_454
O3 K1 Si1 100.87(5) . 7_454
OW1 K1 Si1 74.91(3) . 5
OW2 K1 Si1 72.83(7) 5 5
OW2 K1 Si1 136.79(8) 7_454 5
O5 K1 Si1 25.76(6) 5 5
O5 K1 Si1 145.93(7) 7_454 5
O4 K1 Si1 141.71(6) 7_454 5
O4 K1 Si1 26.02(5) 5 5
O3 K1 Si1 100.87(5) 3_554 5
O3 K1 Si1 70.75(5) . 5
Si1 K1 Si1 149.82(6) 7_454 5
OW1 K1 Si2 73.36(3) . 3_554
OW2 K1 Si2 133.89(8) 5 3_554
OW2 K1 Si2 77.50(7) 7_454 3_554
O5 K1 Si2 146.91(7) 5 3_554
O5 K1 Si2 23.47(6) 7_454 3_554
O4 K1 Si2 71.65(6) 7_454 3_554
O4 K1 Si2 100.94(6) 5 3_554
O3 K1 Si2 25.12(5) 3_554 3_554
O3 K1 Si2 138.61(6) . 3_554
Si1 K1 Si2 45.75(2) 7_454 3_554
Si1 K1 Si2 123.28(3) 5 3_554
OW2 K2 OW2 71.98(15) . 4
OW2 K2 O3 124.21(9) . .
OW2 K2 O3 94.41(9) 4 .
OW2 K2 O3 94.41(9) . 4
OW2 K2 O3 124.21(9) 4 4
O3 K2 O3 133.47(12) . 4
OW2 K2 OW1 148.36(9) . 2
OW2 K2 OW1 86.29(7) 4 2
O3 K2 OW1 79.07(10) . 2
O3 K2 OW1 78.79(9) 4 2
OW2 K2 OW1 86.29(7) . .
OW2 K2 OW1 148.36(9) 4 .
O3 K2 OW1 78.79(9) . .
O3 K2 OW1 79.07(10) 4 .
OW1 K2 OW1 121.82(6) 2 .
OW2 K2 O5 60.44(9) . .
OW2 K2 O5 79.92(9) 4 .
O3 K2 O5 171.32(8) . .
O3 K2 O5 48.53(7) 4 .
OW1 K2 O5 93.91(9) 2 .
OW1 K2 O5 109.48(8) . .
OW2 K2 O5 79.92(9) . 4
OW2 K2 O5 60.44(9) 4 4
O3 K2 O5 48.53(7) . 4
O3 K2 O5 171.32(8) 4 4
OW1 K2 O5 109.48(8) 2 4
OW1 K2 O5 93.91(9) . 4
O5 K2 O5 131.21(11) . 4
OW2 K2 O1 160.74(9) . .
OW2 K2 O1 122.85(9) 4 .
O3 K2 O1 48.17(7) . .
O3 K2 O1 86.63(8) 4 .
OW1 K2 O1 50.63(7) 2 .
OW1 K2 O1 75.00(6) . .
O5 K2 O1 130.14(7) . .
O5 K2 O1 96.56(7) 4 .
OW2 K2 O1 122.85(9) . 4
OW2 K2 O1 160.74(9) 4 4
O3 K2 O1 86.63(8) . 4
O3 K2 O1 48.17(7) 4 4
OW1 K2 O1 75.00(6) 2 4
OW1 K2 O1 50.63(7) . 4
O5 K2 O1 96.56(7) . 4
O5 K2 O1 130.14(7) 4 4
O1 K2 O1 46.55(10) . 4
OW2 K2 Si1 105.56(8) . 4
OW2 K2 Si1 72.50(7) 4 4
O3 K2 Si1 24.52(6) . 4
O3 K2 Si1 157.79(8) 4 4
OW1 K2 Si1 88.76(8) 2 4
OW1 K2 Si1 92.37(8) . 4
O5 K2 Si1 152.06(7) . 4
O5 K2 Si1 25.83(5) 4 4
O1 K2 Si1 71.30(5) . 4
O1 K2 Si1 110.95(6) 4 4
OW2 K2 Si1 72.50(7) . .
OW2 K2 Si1 105.56(8) 4 .
O3 K2 Si1 157.79(8) . .
O3 K2 Si1 24.52(6) 4 .
OW1 K2 Si1 92.37(8) 2 .
OW1 K2 Si1 88.76(8) . .
O5 K2 Si1 25.83(5) . .
O5 K2 Si1 152.06(7) 4 .
O1 K2 Si1 110.95(6) . .
O1 K2 Si1 71.30(5) 4 .
Si1 K2 Si1 177.69(6) 4 .
K1 OW1 K2 104.54(8) . 2_554
K1 OW1 K2 104.54(8) . .
K2 OW1 K2 150.92(16) 2_554 .
K2 OW2 K1 129.55(13) . 5_445

loop_
_geom_bond_atom_site_label_1
_geom_bond_atom_site_label_2
_geom_bond_distance
_geom_bond_site_symmetry_2
Be1 O1 1.646(5) 4
Be1 O1 1.646(5) .
Be1 O2 1.654(5) .
Be1 O2 1.654(5) 4
Si1 O2 1.585(3) 5_445
Si1 O4 1.627(3) .
Si1 O3 1.632(3) 4
Si1 O5 1.637(3) .
Si1 K1 3.6747(12) 5_445
Si1 K2 3.7550(11) .
Si2 O1 1.576(3) .
Si2 O4 1.630(3) 2
Si2 O3 1.632(3) .
Si2 O5 1.633(3) 5
Si2 K2 3.7859(16) .
Si2 K1 3.8394(11) .
Si2 K1 3.8483(11) 6
O1 K2 3.409(3) .
O2 Si1 1.585(3) 5
O3 Si1 1.632(3) 4
O3 K2 2.931(3) .
O3 K1 3.404(3) .
O4 Si2 1.630(3) 2_554
O4 K1 3.085(3) 5_445
O5 Si2 1.633(3) 5_445
O5 K1 2.950(3) 5_445
O5 K2 3.328(3) .
K1 OW1 2.754(5) .
K1 OW2 2.785(4) 5
K1 OW2 2.785(4) 7_454
K1 O5 2.950(3) 5
K1 O5 2.950(3) 7_454
K1 O4 3.085(3) 7_454
K1 O4 3.085(3) 5
K1 O3 3.404(3) 3_554
K1 Si1 3.6747(12) 7_454
K1 Si1 3.6747(12) 5
K1 Si2 3.8394(11) 3_554
K2 OW2 2.677(4) .
K2 OW2 2.677(4) 4
K2 O3 2.931(3) 4
K2 OW1 2.9842(13) 2
K2 OW1 2.9842(13) .
K2 O5 3.328(3) 4
K2 O1 3.409(3) 4
K2 Si1 3.7550(11) 4
OW1 K2 2.9842(13) 2_554
OW2 K1 2.785(4) 5_445
